data_7234050
loop_
_publ_author_name
'Takaaki Hiramatsu'
'Yukihiro Yoshida'
'Gunzi Saito'
'Akihiro Otsuka'
'Hideki Yamochi'
'Mitsuhiko Maesato'
'Yasuhiro Shimizu'
'Hiroshi Ito'
'Hideo Kishida'

_publ_section_title
;
 Quantum spin liquid: design of a quantum spin liquid next to a
 superconducting state based on a dimer-type ET Mott insulator
;
_journal_name_full 'Journal of Materials Chemistry C'
_journal_page_first 1378
_journal_page_last 1388
_journal_paper_doi 10.1039/C4TC01701C
_journal_volume 3
_journal_year 2015
_chemical_formula_moiety '2(C10 H8 S8), (C2 Cu1 N2 S2)'
_chemical_formula_sum 'C22 H16 Cu N2 S18'
_chemical_formula_weight 949.18
_chemical_name_common (ET)2Cu(NCS)2
_space_group_IT_number 4
_space_group_name_Hall 'P 2yb'
_space_group_name_H-M_alt 'P 1 21 1'
_symmetry_cell_setting monoclinic
_symmetry_space_group_name_Hall 'P 2yb'
_symmetry_space_group_name_H-M 'P 1 21 1'
_atom_sites_solution_hydrogens geom
_atom_sites_solution_primary direct
_atom_sites_solution_secondary difmap
_cell_angle_alpha 90.00
_cell_angle_beta 111.2290(10)
_cell_angle_gamma 90.00
_cell_formula_units_Z 2
_cell_length_a 16.3427(10)
_cell_length_b 8.3968(5)
_cell_length_c 12.8302(8)
_cell_measurement_reflns_used 6389
_cell_measurement_temperature 100(2)
_cell_measurement_theta_max 27.93
_cell_measurement_theta_min 2.50
_cell_volume 1641.17(17)
_computing_cell_refinement 'Bruker SAINT'
_computing_data_collection 'Bruker APEX2'
_computing_data_reduction 'Bruker SAINT'
_computing_molecular_graphics 'Bruker SHELXTL'
_computing_publication_material 'Bruker SHELXTL'
_computing_structure_refinement 'SHELXL-97 (Sheldrick, 2008)'
_computing_structure_solution 'SHELXS-97 (Sheldrick, 2008)'
_diffrn_ambient_temperature 100(2)
_diffrn_detector_area_resol_mean 8.333
_diffrn_measured_fraction_theta_full 0.986
_diffrn_measured_fraction_theta_max 0.986
_diffrn_measurement_device_type 'Bruker APEX-II CCD'
_diffrn_measurement_method '\f and \w scans'
_diffrn_radiation_monochromator graphite
_diffrn_radiation_source 'fine-focus sealed tube'
_diffrn_radiation_type MoK\a
_diffrn_radiation_wavelength 0.71073
_diffrn_reflns_av_R_equivalents 0.0142
_diffrn_reflns_av_sigmaI/netI 0.0330
_diffrn_reflns_limit_h_max 20
_diffrn_reflns_limit_h_min -18
_diffrn_reflns_limit_k_max 10
_diffrn_reflns_limit_k_min -9
_diffrn_reflns_limit_l_max 16
_diffrn_reflns_limit_l_min -15
_diffrn_reflns_number 8968
_diffrn_reflns_theta_full 26.99
_diffrn_reflns_theta_max 26.99
_diffrn_reflns_theta_min 1.34
_exptl_absorpt_coefficient_mu 1.835
_exptl_absorpt_correction_T_max 0.9470
_exptl_absorpt_correction_T_min 0.4923
_exptl_absorpt_correction_type numerical
_exptl_absorpt_process_details
;
APEX2 Software
;
_exptl_crystal_colour black
_exptl_crystal_density_diffrn 1.920
_exptl_crystal_density_method 'not measured'
_exptl_crystal_description plate
_exptl_crystal_F_000 958
_exptl_crystal_preparation 'Magnetic properties, electronic property'
_exptl_crystal_size_max 0.45
_exptl_crystal_size_mid 0.44
_exptl_crystal_size_min 0.03
_refine_diff_density_max 0.820
_refine_diff_density_min -0.356
_refine_diff_density_rms 0.134
_refine_ls_abs_structure_details 'Flack H D (1983), Acta Cryst. A39, 876-881'
_refine_ls_abs_structure_Flack 0.053(10)
_refine_ls_extinction_method none
_refine_ls_goodness_of_fit_ref 1.099
_refine_ls_hydrogen_treatment constr
_refine_ls_matrix_type full
_refine_ls_number_parameters 388
_refine_ls_number_reflns 6004
_refine_ls_number_restraints 1
_refine_ls_restrained_S_all 1.099
_refine_ls_R_factor_all 0.0239
_refine_ls_R_factor_gt 0.0223
_refine_ls_shift/su_max 0.001
_refine_ls_shift/su_mean 0.000
_refine_ls_structure_factor_coef Fsqd
_refine_ls_weighting_details 'calc w=1/[\s^2^(Fo^2^)+(0.0359P)^2^+0.0000P] where P=(Fo^2^+2Fc^2^)/3'
_refine_ls_weighting_scheme calc
_refine_ls_wR_factor_gt 0.0640
_refine_ls_wR_factor_ref 0.0645
_reflns_number_gt 5730
_reflns_number_total 6004
_reflns_threshold_expression >2sigma(I)
_cod_data_source_file 1000006.cif
_cod_data_source_block PCOD1000006
_cod_depositor_comments
;
The following automatic conversions were performed:

data item '_symmetry_cell_setting' value 'Monoclinic' was changed to
'monoclinic' in accordance with the built-in table derived from the
CIF Core dictionary named 'cif_core.dic' version 2.4.5 last updated
on 2014-11-21.

Automatic conversion script
Id: cif_fix_values 6909 2019-04-08 15:41:33Z antanas 
;
_cod_original_sg_symbol_H-M 'P2(1) '
_cod_original_formula_sum 'C22 H16 Cu1 N2 S18'
_cod_database_code 7234050

loop_
_symmetry_equiv_pos_as_xyz
'x, y, z'
'-x, y+1/2, -z'

loop_
_atom_site_label
_atom_site_type_symbol
_atom_site_fract_x
_atom_site_fract_y
_atom_site_fract_z
_atom_site_U_iso_or_equiv
_atom_site_adp_type
_atom_site_occupancy
_atom_site_symmetry_multiplicity
_atom_site_calc_flag
_atom_site_refinement_flags
_atom_site_disorder_assembly
_atom_site_disorder_group
C1 C 0.5368(2) 0.1725(4) 0.8482(2) 0.0135(6) Uani 1 1 d . . .
C2 C 0.65534(19) 0.0952(4) 0.7688(2) 0.0143(6) Uani 1 1 d . . .
C3 C 0.69384(19) 0.2033(4) 0.8491(3) 0.0142(6) Uani 1 1 d . . .
C4A C 0.8136(2) 0.0383(5) 0.7429(3) 0.0319(9) Uani 1 1 d . . .
H4A H 0.8426 -0.0375 0.8056 0.038 Uiso 1 1 calc R . .
H4B H 0.8397 0.0202 0.6845 0.038 Uiso 1 1 calc R . .
C5A C 0.8350(2) 0.2033(5) 0.7861(3) 0.0317(9) Uani 1 1 d . . .
H5A H 0.8063 0.2786 0.7230 0.038 Uiso 1 1 calc R . .
H5B H 0.8999 0.2182 0.8092 0.038 Uiso 1 1 calc R . .
C6 C 0.4635(2) 0.1730(4) 0.8751(2) 0.0142(6) Uani 1 1 d . . .
C7 C 0.3413(2) 0.2289(4) 0.9531(2) 0.0160(7) Uani 1 1 d . . .
C8 C 0.30991(19) 0.1074(4) 0.8803(2) 0.0143(6) Uani 1 1 d . . .
C9 C 0.2106(2) 0.1755(4) 1.0314(3) 0.0190(7) Uani 1 1 d . . .
H9A H 0.2439 0.0824 1.0750 0.023 Uiso 1 1 calc R . .
H9B H 0.1725 0.2176 1.0709 0.023 Uiso 1 1 calc R . .
C10 C 0.1525(2) 0.1188(4) 0.9154(2) 0.0176(7) Uani 1 1 d . . .
H10A H 0.1244 0.2136 0.8691 0.021 Uiso 1 1 calc R . .
H10B H 0.1046 0.0507 0.9226 0.021 Uiso 1 1 calc R . .
S1 S 0.54499(5) 0.04978(10) 0.74322(6) 0.01632(17) Uani 1 1 d . . .
S2 S 0.62840(5) 0.29236(9) 0.91455(6) 0.01554(16) Uani 1 1 d . . .
S3 S 0.69815(5) -0.01048(10) 0.68350(7) 0.01914(17) Uani 1 1 d . . .
S4 S 0.80405(5) 0.25943(13) 0.90057(7) 0.02571(19) Uani 1 1 d . . .
S5 S 0.44740(5) 0.29800(9) 0.97428(6) 0.01604(17) Uani 1 1 d . . .
S6 S 0.37916(5) 0.03714(9) 0.81286(6) 0.01533(16) Uani 1 1 d . . .
S7 S 0.28769(6) 0.32809(11) 1.02927(7) 0.0270(2) Uani 1 1 d . . .
S8 S 0.21019(5) 0.00662(10) 0.84282(7) 0.01749(17) Uani 1 1 d . . .
C11 C 0.5426(2) 0.4524(4) 0.6221(2) 0.0138(6) Uani 1 1 d . . .
C12 C 0.69439(19) 0.5226(4) 0.6146(2) 0.0138(6) Uani 1 1 d . . .
C13 C 0.6642(2) 0.3978(4) 0.5437(2) 0.0167(7) Uani 1 1 d . . .
C14 C 0.8525(2) 0.5091(4) 0.5795(2) 0.0172(7) Uani 1 1 d . . .
H14A H 0.9010 0.5753 0.5721 0.021 Uiso 1 1 calc R . .
H14B H 0.8800 0.4167 0.6290 0.021 Uiso 1 1 calc R . .
C15 C 0.7970(2) 0.4466(4) 0.4655(3) 0.0198(7) Uani 1 1 d . . .
H15A H 0.8364 0.4006 0.4291 0.024 Uiso 1 1 calc R . .
H15B H 0.7643 0.5374 0.4183 0.024 Uiso 1 1 calc R . .
C16 C 0.4693(2) 0.4505(4) 0.6498(2) 0.0148(6) Uani 1 1 d . . .
C17 C 0.31242(19) 0.4161(4) 0.6485(2) 0.0144(6) Uani 1 1 d . . .
C18 C 0.35000(19) 0.5290(4) 0.7272(2) 0.0141(6) Uani 1 1 d . . .
C19A C 0.1665(2) 0.4222(4) 0.7036(3) 0.0210(7) Uani 1 1 d . . .
H19A H 0.1017 0.4051 0.6787 0.025 Uiso 1 1 calc R . .
H19B H 0.1950 0.3585 0.7733 0.025 Uiso 1 1 calc R . .
C20A C 0.1863(2) 0.5970(4) 0.7303(3) 0.0219(7) Uani 1 1 d . . .
H20A H 0.1520 0.6350 0.7762 0.026 Uiso 1 1 calc R . .
H20B H 0.1660 0.6588 0.6588 0.026 Uiso 1 1 calc R . .
S11 S 0.62562(5) 0.59227(9) 0.68180(6) 0.01548(16) Uani 1 1 d . . .
S12 S 0.55942(5) 0.32583(9) 0.52534(6) 0.01555(16) Uani 1 1 d . . .
S13 S 0.79260(5) 0.62783(11) 0.64634(6) 0.01870(17) Uani 1 1 d . . .
S14 S 0.71867(6) 0.29535(11) 0.46973(7) 0.0257(2) Uani 1 1 d . . .
S15 S 0.38028(5) 0.32640(9) 0.58669(6) 0.01448(16) Uani 1 1 d . . .
S16 S 0.45891(5) 0.57852(10) 0.75131(6) 0.01631(17) Uani 1 1 d . . .
S17 S 0.20426(5) 0.35085(11) 0.59700(7) 0.02137(18) Uani 1 1 d . . .
S18 S 0.30230(5) 0.63831(11) 0.80565(6) 0.01923(17) Uani 1 1 d . . .
Cu21 Cu -0.00043(2) 0.26139(5) 0.16217(3) 0.01963(10) Uani 1 1 d . . .
C21 C -0.01634(19) -0.0733(4) 0.0435(2) 0.0172(7) Uani 1 1 d . . .
C22 C 0.00468(19) 0.4859(4) 0.3518(2) 0.0199(7) Uani 1 1 d . . .
N21 N -0.01239(17) -0.1328(3) -0.0357(2) 0.0227(6) Uani 1 1 d . . .
N22 N 0.00131(18) 0.3857(4) 0.2876(2) 0.0257(6) Uani 1 1 d . . .
S21 S -0.02161(5) -0.00124(10) 0.16074(6) 0.02072(17) Uani 1 1 d . . .
S22 S 0.01015(6) 0.62835(12) 0.44075(7) 0.02624(19) Uani 1 1 d . . .

loop_
_atom_site_aniso_label
_atom_site_aniso_U_11
_atom_site_aniso_U_22
_atom_site_aniso_U_33
_atom_site_aniso_U_23
_atom_site_aniso_U_13
_atom_site_aniso_U_12
C1 0.0116(14) 0.0143(17) 0.0123(14) -0.0022(11) 0.0013(12) -0.0019(11)
C2 0.0126(15) 0.0133(17) 0.0166(14) 0.0030(12) 0.0047(12) 0.0005(12)
C3 0.0121(14) 0.0127(15) 0.0173(14) 0.0016(12) 0.0046(12) -0.0010(12)
C4A 0.0155(17) 0.036(2) 0.046(2) -0.0120(18) 0.0137(16) -0.0029(15)
C5A 0.0217(18) 0.037(2) 0.039(2) -0.0110(18) 0.0142(16) -0.0069(16)
C6 0.0149(15) 0.0113(16) 0.0148(14) -0.0021(12) 0.0036(12) -0.0045(12)
C7 0.0153(15) 0.0152(18) 0.0187(15) -0.0034(12) 0.0078(12) -0.0021(12)
C8 0.0108(14) 0.0171(18) 0.0161(13) -0.0010(13) 0.0063(12) -0.0029(12)
C9 0.0198(17) 0.0211(19) 0.0208(16) -0.0035(13) 0.0129(14) -0.0001(13)
C10 0.0147(15) 0.0185(18) 0.0217(15) 0.0010(14) 0.0091(13) 0.0016(13)
S1 0.0134(4) 0.0166(4) 0.0182(4) -0.0047(3) 0.0048(3) -0.0029(3)
S2 0.0140(3) 0.0171(4) 0.0148(3) -0.0035(3) 0.0044(3) -0.0040(3)
S3 0.0177(4) 0.0167(4) 0.0250(4) -0.0055(3) 0.0102(3) -0.0025(3)
S4 0.0146(4) 0.0323(5) 0.0297(4) -0.0114(4) 0.0073(3) -0.0084(4)
S5 0.0159(4) 0.0166(4) 0.0154(3) -0.0042(3) 0.0054(3) -0.0056(3)
S6 0.0128(4) 0.0149(4) 0.0187(4) -0.0042(3) 0.0062(3) -0.0031(3)
S7 0.0287(4) 0.0246(5) 0.0355(5) -0.0168(4) 0.0210(4) -0.0099(4)
S8 0.0132(4) 0.0169(4) 0.0233(4) -0.0060(3) 0.0078(3) -0.0038(3)
C11 0.0155(15) 0.0111(16) 0.0125(14) 0.0003(12) 0.0023(12) 0.0004(12)
C12 0.0137(15) 0.0137(17) 0.0151(14) 0.0009(12) 0.0066(12) 0.0014(12)
C13 0.0163(15) 0.0179(18) 0.0178(15) -0.0022(13) 0.0085(13) -0.0017(12)
C14 0.0172(15) 0.0179(18) 0.0188(15) -0.0024(14) 0.0093(13) 0.0010(13)
C15 0.0214(17) 0.0205(18) 0.0199(16) -0.0037(14) 0.0104(14) -0.0042(14)
C16 0.0180(15) 0.0105(15) 0.0146(14) -0.0011(12) 0.0044(13) -0.0024(12)
C17 0.0116(15) 0.0149(16) 0.0181(15) 0.0016(12) 0.0069(12) -0.0007(12)
C18 0.0126(14) 0.0144(17) 0.0171(14) -0.0002(12) 0.0075(12) -0.0012(12)
C19A 0.0217(17) 0.0211(19) 0.0235(16) -0.0021(14) 0.0122(14) -0.0037(14)
C20A 0.0167(16) 0.0196(19) 0.0331(17) -0.0009(14) 0.0136(14) -0.0002(13)
S11 0.0143(4) 0.0148(4) 0.0186(4) -0.0052(3) 0.0074(3) -0.0028(3)
S12 0.0165(4) 0.0150(4) 0.0149(3) -0.0023(3) 0.0054(3) -0.0024(3)
S13 0.0155(4) 0.0188(4) 0.0239(4) -0.0085(4) 0.0097(3) -0.0045(3)
S14 0.0293(4) 0.0218(5) 0.0337(4) -0.0143(4) 0.0205(4) -0.0091(4)
S15 0.0133(3) 0.0150(4) 0.0148(3) -0.0025(3) 0.0046(3) -0.0019(3)
S16 0.0151(4) 0.0157(4) 0.0183(4) -0.0046(3) 0.0063(3) -0.0033(3)
S17 0.0139(4) 0.0236(5) 0.0265(4) -0.0096(4) 0.0072(3) -0.0033(3)
S18 0.0217(4) 0.0162(4) 0.0231(4) -0.0052(4) 0.0121(3) -0.0032(3)
Cu21 0.01901(19) 0.0207(2) 0.02006(18) -0.00049(17) 0.00810(15) -0.00138(16)
C21 0.0132(15) 0.0175(17) 0.0194(16) 0.0045(13) 0.0040(13) -0.0019(12)
C22 0.0139(15) 0.0234(18) 0.0219(16) 0.0037(14) 0.0057(13) -0.0003(12)
N21 0.0216(14) 0.0222(15) 0.0244(14) -0.0019(12) 0.0085(12) -0.0010(12)
N22 0.0255(15) 0.0274(17) 0.0258(14) -0.0012(13) 0.0112(12) 0.0005(12)
S21 0.0259(4) 0.0200(4) 0.0185(4) 0.0004(3) 0.0107(3) -0.0016(3)
S22 0.0234(4) 0.0263(5) 0.0277(4) -0.0060(4) 0.0076(3) 0.0011(4)

loop_
_atom_type_symbol
_atom_type_description
_atom_type_scat_dispersion_real
_atom_type_scat_dispersion_imag
_atom_type_scat_source
C C 0.0033 0.0016 'International Tables Vol C Tables 4.2.6.8 and 6.1.1.4'
H H 0.0000 0.0000 'International Tables Vol C Tables 4.2.6.8 and 6.1.1.4'
N N 0.0061 0.0033 'International Tables Vol C Tables 4.2.6.8 and 6.1.1.4'
S S 0.1246 0.1234 'International Tables Vol C Tables 4.2.6.8 and 6.1.1.4'
Cu Cu 0.3201 1.2651 'International Tables Vol C Tables 4.2.6.8 and 6.1.1.4'

loop_
_geom_angle_atom_site_label_1
_geom_angle_atom_site_label_2
_geom_angle_atom_site_label_3
_geom_angle
_geom_angle_site_symmetry_1
_geom_angle_site_symmetry_3
C6 C1 S1 121.3(2) . .
C6 C1 S2 123.5(2) . .
S1 C1 S2 115.21(17) . .
C3 C2 S3 130.0(2) . .
C3 C2 S1 117.0(2) . .
S3 C2 S1 113.06(17) . .
C2 C3 S4 127.2(2) . .
C2 C3 S2 117.3(2) . .
S4 C3 S2 115.46(18) . .
C5A C4A S3 116.0(3) . .
C5A C4A H4A 108.3 . .
S3 C4A H4A 108.3 . .
C5A C4A H4B 108.3 . .
S3 C4A H4B 108.3 . .
H4A C4A H4B 107.4 . .
C4A C5A S4 117.1(3) . .
C4A C5A H5A 108.0 . .
S4 C5A H5A 108.0 . .
C4A C5A H5B 108.0 . .
S4 C5A H5B 108.0 . .
H5A C5A H5B 107.3 . .
C1 C6 S5 124.5(2) . .
C1 C6 S6 120.3(2) . .
S5 C6 S6 115.14(17) . .
C8 C7 S7 127.3(2) . .
C8 C7 S5 117.5(2) . .
S7 C7 S5 115.12(17) . .
C7 C8 S8 129.7(2) . .
C7 C8 S6 116.3(2) . .
S8 C8 S6 113.97(17) . .
C10 C9 S7 113.6(2) . .
C10 C9 H9A 108.9 . .
S7 C9 H9A 108.9 . .
C10 C9 H9B 108.9 . .
S7 C9 H9B 108.9 . .
H9A C9 H9B 107.7 . .
C9 C10 S8 114.1(2) . .
C9 C10 H10A 108.7 . .
S8 C10 H10A 108.7 . .
C9 C10 H10B 108.7 . .
S8 C10 H10B 108.7 . .
H10A C10 H10B 107.6 . .
C1 S1 C2 95.08(14) . .
C1 S2 C3 94.86(15) . .
C2 S3 C4A 102.44(16) . .
C3 S4 C5A 100.33(17) . .
C6 S5 C7 95.18(14) . .
C6 S6 C8 95.65(14) . .
C7 S7 C9 99.45(15) . .
C8 S8 C10 102.42(15) . .
C16 C11 S12 124.2(2) . .
C16 C11 S11 120.6(2) . .
S12 C11 S11 115.26(17) . .
C13 C12 S13 128.8(2) . .
C13 C12 S11 116.5(2) . .
S13 C12 S11 114.61(17) . .
C12 C13 S14 127.7(2) . .
C12 C13 S12 117.2(2) . .
S14 C13 S12 115.04(18) . .
C15 C14 S13 114.2(2) . .
C15 C14 H14A 108.7 . .
S13 C14 H14A 108.7 . .
C15 C14 H14B 108.7 . .
S13 C14 H14B 108.7 . .
H14A C14 H14B 107.6 . .
C14 C15 S14 113.4(2) . .
C14 C15 H15A 108.9 . .
S14 C15 H15A 108.9 . .
C14 C15 H15B 108.9 . .
S14 C15 H15B 108.9 . .
H15A C15 H15B 107.7 . .
C11 C16 S15 123.5(2) . .
C11 C16 S16 121.2(2) . .
S15 C16 S16 115.28(17) . .
C18 C17 S17 128.8(2) . .
C18 C17 S15 116.5(2) . .
S17 C17 S15 114.61(18) . .
C17 C18 S18 128.4(2) . .
C17 C18 S16 117.2(2) . .
S18 C18 S16 114.44(17) . .
C20A C19A S17 113.1(2) . .
C20A C19A H19A 109.0 . .
S17 C19A H19A 109.0 . .
C20A C19A H19B 109.0 . .
S17 C19A H19B 109.0 . .
H19A C19A H19B 107.8 . .
C19A C20A S18 113.5(2) . .
C19A C20A H20A 108.9 . .
S18 C20A H20A 108.9 . .
C19A C20A H20B 108.9 . .
S18 C20A H20B 108.9 . .
H20A C20A H20B 107.7 . .
C12 S11 C11 95.45(15) . .
C11 S12 C13 95.36(15) . .
C12 S13 C14 102.65(15) . .
C13 S14 C15 100.06(15) . .
C16 S15 C17 95.29(15) . .
C18 S16 C16 95.16(14) . .
C17 S17 C19A 100.81(15) . .
C18 S18 C20A 100.98(15) . .
N22 Cu21 N21 119.00(13) . 2
N22 Cu21 S21 120.13(10) . .
N21 Cu21 S21 120.84(9) 2 .
N21 C21 S21 175.8(3) . .
N22 C22 S22 179.1(3) . .
C21 N21 Cu21 176.6(3) . 2_545
C22 N22 Cu21 166.7(3) . .
C21 S21 Cu21 108.07(11) . .

loop_
_geom_bond_atom_site_label_1
_geom_bond_atom_site_label_2
_geom_bond_distance
_geom_bond_site_symmetry_2
C1 C6 1.361(4) .
C1 S1 1.739(3) .
C1 S2 1.748(3) .
C2 C3 1.346(4) .
C2 S3 1.740(3) .
C2 S1 1.754(3) .
C3 S4 1.744(3) .
C3 S2 1.749(3) .
C4A C5A 1.486(5) .
C4A S3 1.807(3) .
C4A H4A 1.0000 .
C4A H4B 1.0000 .
C5A S4 1.782(4) .
C5A H5A 1.0000 .
C5A H5B 1.0000 .
C6 S5 1.742(3) .
C6 S6 1.744(3) .
C7 C8 1.353(4) .
C7 S7 1.742(3) .
C7 S5 1.754(3) .
C8 S8 1.742(3) .
C8 S6 1.756(3) .
C9 C10 1.523(4) .
C9 S7 1.803(3) .
C9 H9A 1.0000 .
C9 H9B 1.0000 .
C10 S8 1.811(3) .
C10 H10A 1.0000 .
C10 H10B 1.0000 .
C11 C16 1.366(4) .
C11 S12 1.731(3) .
C11 S11 1.748(3) .
C12 C13 1.357(4) .
C12 S13 1.746(3) .
C12 S11 1.747(3) .
C13 S14 1.745(3) .
C13 S12 1.750(3) .
C14 C15 1.509(4) .
C14 S13 1.816(3) .
C14 H14A 1.0000 .
C14 H14B 1.0000 .
C15 S14 1.817(3) .
C15 H15A 1.0000 .
C15 H15B 1.0000 .
C16 S15 1.734(3) .
C16 S16 1.744(3) .
C17 C18 1.359(4) .
C17 S17 1.736(3) .
C17 S15 1.751(3) .
C18 S18 1.741(3) .
C18 S16 1.743(3) .
C19A C20A 1.515(5) .
C19A S17 1.795(3) .
C19A H19A 1.0000 .
C19A H19B 1.0000 .
C20A S18 1.823(3) .
C20A H20A 1.0000 .
C20A H20B 1.0000 .
Cu21 N22 1.910(3) .
Cu21 N21 1.926(3) 2
Cu21 S21 2.2313(9) .
C21 N21 1.155(4) .
C21 S21 1.652(3) .
C22 N22 1.164(4) .
C22 S22 1.633(3) .
N21 Cu21 1.926(3) 2_545

loop_
_geom_torsion_atom_site_label_1
_geom_torsion_atom_site_label_2
_geom_torsion_atom_site_label_3
_geom_torsion_atom_site_label_4
_geom_torsion
_geom_torsion_site_symmetry_1
_geom_torsion_site_symmetry_2
_geom_torsion_site_symmetry_3
_geom_torsion_site_symmetry_4
S3 C2 C3 S4 -5.7(5) . . . .
S1 C2 C3 S4 174.23(19) . . . .
S3 C2 C3 S2 177.37(19) . . . .
S1 C2 C3 S2 -2.7(3) . . . .
S3 C4A C5A S4 63.6(4) . . . .
S1 C1 C6 S5 -176.96(17) . . . .
S2 C1 C6 S5 3.0(4) . . . .
S1 C1 C6 S6 5.6(4) . . . .
S2 C1 C6 S6 -174.40(17) . . . .
S7 C7 C8 S8 -2.7(5) . . . .
S5 C7 C8 S8 177.83(19) . . . .
S7 C7 C8 S6 177.89(19) . . . .
S5 C7 C8 S6 -1.6(3) . . . .
S7 C9 C10 S8 69.1(3) . . . .
C6 C1 S1 C2 -173.3(3) . . . .
S2 C1 S1 C2 6.7(2) . . . .
C3 C2 S1 C1 -2.4(3) . . . .
S3 C2 S1 C1 177.53(17) . . . .
C6 C1 S2 C3 172.3(3) . . . .
S1 C1 S2 C3 -7.8(2) . . . .
C2 C3 S2 C1 6.2(3) . . . .
S4 C3 S2 C1 -171.02(18) . . . .
C3 C2 S3 C4A 8.2(3) . . . .
S1 C2 S3 C4A -171.8(2) . . . .
C5A C4A S3 C2 -36.1(3) . . . .
C2 C3 S4 C5A 22.5(3) . . . .
S2 C3 S4 C5A -160.6(2) . . . .
C4A C5A S4 C3 -51.4(3) . . . .
C1 C6 S5 C7 178.0(3) . . . .
S6 C6 S5 C7 -4.5(2) . . . .
C8 C7 S5 C6 3.6(3) . . . .
S7 C7 S5 C6 -175.90(19) . . . .
C1 C6 S6 C8 -178.5(3) . . . .
S5 C6 S6 C8 3.8(2) . . . .
C7 C8 S6 C6 -1.4(3) . . . .
S8 C8 S6 C6 179.14(18) . . . .
C8 C7 S7 C9 23.9(3) . . . .
S5 C7 S7 C9 -156.57(19) . . . .
C10 C9 S7 C7 -56.4(3) . . . .
C7 C8 S8 C10 5.7(3) . . . .
S6 C8 S8 C10 -174.87(16) . . . .
C9 C10 S8 C8 -38.3(3) . . . .
S13 C12 C13 S14 4.9(5) . . . .
S11 C12 C13 S14 -176.64(19) . . . .
S13 C12 C13 S12 -176.69(19) . . . .
S11 C12 C13 S12 1.7(4) . . . .
S13 C14 C15 S14 -69.1(3) . . . .
S12 C11 C16 S15 -3.2(4) . . . .
S11 C11 C16 S15 174.80(17) . . . .
S12 C11 C16 S16 178.14(17) . . . .
S11 C11 C16 S16 -3.9(4) . . . .
S17 C17 C18 S18 3.0(5) . . . .
S15 C17 C18 S18 -179.00(19) . . . .
S17 C17 C18 S16 -174.53(19) . . . .
S15 C17 C18 S16 3.5(3) . . . .
S17 C19A C20A S18 -71.6(3) . . . .
C13 C12 S11 C11 1.1(3) . . . .
S13 C12 S11 C11 179.69(17) . . . .
C16 C11 S11 C12 178.4(3) . . . .
S12 C11 S11 C12 -3.5(2) . . . .
C16 C11 S12 C13 -177.7(3) . . . .
S11 C11 S12 C13 4.2(2) . . . .
C12 C13 S12 C11 -3.6(3) . . . .
S14 C13 S12 C11 175.02(19) . . . .
C13 C12 S13 C14 -9.1(3) . . . .
S11 C12 S13 C14 172.45(16) . . . .
C15 C14 S13 C12 41.0(3) . . . .
C12 C13 S14 C15 -23.3(3) . . . .
S12 C13 S14 C15 158.28(19) . . . .
C14 C15 S14 C13 54.7(3) . . . .
C11 C16 S15 C17 -171.0(3) . . . .
S16 C16 S15 C17 7.7(2) . . . .
C18 C17 S15 C16 -6.7(3) . . . .
S17 C17 S15 C16 171.61(18) . . . .
C17 C18 S16 C16 1.7(3) . . . .
S18 C18 S16 C16 -176.20(18) . . . .
C11 C16 S16 C18 172.5(3) . . . .
S15 C16 S16 C18 -6.3(2) . . . .
C18 C17 S17 C19A -17.6(3) . . . .
S15 C17 S17 C19A 164.34(18) . . . .
C20A C19A S17 C17 51.0(3) . . . .
C17 C18 S18 C20A -13.4(3) . . . .
S16 C18 S18 C20A 164.19(18) . . . .
C19A C20A S18 C18 47.0(3) . . . .
S21 C21 N21 Cu21 -53(7) . . . 2_545
S22 C22 N22 Cu21 -17(23) . . . .
N21 Cu21 N22 C22 -0.6(12) 2 . . .
S21 Cu21 N22 C22 -178.5(11) . . . .
N21 C21 S21 Cu21 167(4) . . . .
N22 Cu21 S21 C21 -178.24(15) . . . .
N21 Cu21 S21 C21 3.86(15) 2 . . .
